data_2101693
loop_
_publ_author_name
'Tanaka, K.'
'Kato, Y.'
'Onuki, Y.'

_publ_section_title
;
 4<i>f</i>-Electron Density Distribution in Crystals of CeB~6~ at 165 K
 and its Analysis Based on the Crystal Field Theory
;
_journal_issue 1
_journal_name_full 'Acta Crystallographica Section B'
_journal_page_first 143
_journal_page_last 152
_journal_paper_doi 10.1107/S0108768196009019
_journal_volume 53
_journal_year 1997
_chemical_formula_sum 'B6 Ce'
_chemical_formula_weight 204.98
_space_group_IT_number 221
_symmetry_cell_setting cubic
_symmetry_space_group_name_Hall '-P 4 2 3'
_symmetry_space_group_name_H-M 'P m -3 m'
_cell_angle_alpha 90.0
_cell_angle_beta 90.0
_cell_angle_gamma 90.0
_cell_formula_units_Z 1
_cell_length_a 4.13814(4)
_cell_length_b 4.13814(4)
_cell_length_c 4.13814(4)
_cell_measurement_temperature 165
_cell_volume 70.8623(12)
_diffrn_measurement_device 'MAC Science MXC3'
_diffrn_measurement_method \w-2\q
_diffrn_radiation_type MoK\a
_diffrn_radiation_wavelength 0.7107
_exptl_absorpt_coefficient_mu 15.996
_exptl_crystal_density_diffrn 4.80330
_exptl_crystal_description sphere
_exptl_crystal_size_rad 0.036
_cod_data_source_file oa0003.cif
_cod_data_source_block oa0003a
_cod_original_cell_volume 70.863(2)
_cod_database_code 2101693

loop_
_symmetry_equiv_pos_as_xyz
x,y,z
x,y,-z
x,-y,z
-x,y,z
-z,-x,-y
-z,x,y
z,x,-y
z,-x,y
-y,-z,-x
y,-z,x
-y,z,x
y,z,-x
-y,-x,z
y,x,z
-y,x,-z
y,-x,-z
-x,-z,y
x,-z,-y
x,z,y
-x,z,-y
-z,-y,x
-z,y,-x
z,-y,-x
z,y,x
-x,-y,-z
-x,-y,z
-x,y,-z
x,-y,-z
z,x,y
z,-x,-y
-z,-x,y
-z,x,-y
y,z,x
-y,z,-x
y,-z,-x
-y,-z,x
y,x,-z
-y,-x,-z
y,-x,z
-y,x,z
x,z,-y
-x,z,y
-x,-z,-y
x,-z,y
z,y,-x
z,-y,x
-z,y,x
-z,-y,-x

loop_
_atom_site_label
_atom_site_fract_x
_atom_site_fract_y
_atom_site_fract_z
Ce .5 .5 .5
B .0 .0 .2973(5)
